data_4327629
loop_
_publ_author_name
'Oscar Castillo'
'Antonio Luque'
'Jon Sertucha'
'Pascual Rom\'an'
'Francesc Lloret'

_publ_contact_author
;
'Antonio Luque. Departamento de Quimica Inorganica. Facultad de Ciencias
 Universidad del Pais Vasco,  Apdo. 644, E-48080 Bilbao, Spain'
;
_publ_contact_author_email qipluara@lg.ehu.es
_publ_contact_author_fax '+34-94 464 85 00'
_publ_contact_author_phone '+34-94 601 27 01'
_publ_section_title
;
 Synthesis, Crystal Structure, and Magnetic Properties of a
 One-Dimensional Polymeric Copper(II) Complex Containing an Unusual
 1,1'-Bicoordinated Oxalato Bridge
;
_journal_name_full 'Inorganic Chemistry'
_journal_page_first 6142
_journal_page_last 6144
_journal_paper_doi 10.1021/ic000543+
_journal_volume 39
_journal_year 2000
_chemical_compound_source 'aqueous synthesis'
_chemical_formula_structural '[Cu(C2O4)(H2O)(C5N2H6)2]'
_chemical_formula_sum 'C12 H14 Cu N4 O5'
_chemical_formula_weight 357.82
_chemical_name_systematic
;
 catena-[(mu!2$-oxalato-0,0')-{aqua-bis(4-aminopyridine)-copper(II)}]
;
_space_group_IT_number 5
_symmetry_cell_setting monoclinic
_symmetry_space_group_name_Hall 'C 2y'
_symmetry_space_group_name_H-M 'C 1 2 1'
_atom_sites_solution_hydrogens difmap
_atom_sites_solution_primary direct
_atom_sites_solution_secondary difmap
_audit_creation_method SHELXL
_cell_angle_alpha 90
_cell_angle_beta 108.12(1)
_cell_angle_gamma 90
_cell_formula_units_Z 2
_cell_length_a 16.644(2)
_cell_length_b 6.357(1)
_cell_length_c 6.752(1)
_cell_measurement_reflns_used 25
_cell_measurement_temperature 293(2)
_cell_measurement_theta_max 13.15
_cell_measurement_theta_min 4.95
_cell_volume 678.97(17)
_computing_cell_refinement 'local programs'
_computing_data_collection 'CAD4 programs'
_computing_data_reduction 'XRAY-76 (Stewart, 1976)'
_computing_molecular_graphics 'PLATON (Spek, 1990)'
_computing_structure_refinement 'XRAY-76 (Stewart, 1976)'
_computing_structure_solution 'DIRDIF-92 (Beurskens, 1992)'
_diffrn_ambient_temperature 293(2)
_diffrn_measurement_device 'Enraf Nonius CAD4 diffractometer'
_diffrn_measurement_method '\w/2\q mode'
_diffrn_radiation_monochromator graphite
_diffrn_radiation_source 'x-ray tube'
_diffrn_radiation_type MoK\a
_diffrn_radiation_wavelength 0.71069
_diffrn_reflns_limit_h_max 23
_diffrn_reflns_limit_h_min 0
_diffrn_reflns_limit_k_max 8
_diffrn_reflns_limit_k_min 0
_diffrn_reflns_limit_l_max 9
_diffrn_reflns_limit_l_min -9
_diffrn_reflns_number 1190
_diffrn_reflns_theta_max 30
_diffrn_reflns_theta_min 1
_diffrn_standards_decay_% 0
_diffrn_standards_interval_count 100
_diffrn_standards_interval_time 7200
_diffrn_standards_number 2
_exptl_absorpt_coefficient_mu 1.64
_exptl_absorpt_correction_T_max 0.906
_exptl_absorpt_correction_T_min 0.720
_exptl_absorpt_correction_type empirical
_exptl_absorpt_process_details
;
 Absorption correction by means of DIFABS (Walker and Stuart, 1983)
;
_exptl_crystal_colour blue
_exptl_crystal_density_diffrn 1.750
_exptl_crystal_density_meas 1.76(1)
_exptl_crystal_density_method flotation
_exptl_crystal_description prismatic
_exptl_crystal_F_000 366
_exptl_crystal_size_max 0.20
_exptl_crystal_size_mid 0.10
_exptl_crystal_size_min 0.06
_refine_diff_density_max 1.03
_refine_diff_density_min -0.97
_refine_diff_density_rms 0.122
_refine_ls_extinction_method none
_refine_ls_goodness_of_fit_all 1.68
_refine_ls_goodness_of_fit_ref 1.49
_refine_ls_hydrogen_treatment isotropic
_refine_ls_matrix_type full
_refine_ls_number_parameters 128
_refine_ls_number_reflns 1075
_refine_ls_R_factor_all 0.056
_refine_ls_R_factor_gt 0.047
_refine_ls_shift/esd_mean 0.02
_refine_ls_shift/su_max 0.15
_refine_ls_structure_factor_coef Fsqd
_refine_ls_weighting_scheme 'PESOS (Martinez-Ripoll, 1975)'
_refine_ls_wR_factor_all 0.057
_refine_ls_wR_factor_ref 0.054
_reflns_number_gt 985
_reflns_number_total 1075
_reflns_threshold_expression I>2sigma(I)
_cod_data_source_file ic0005432B.cif
_cod_data_source_block compound1
_cod_original_cell_volume 679.0(2)
_cod_original_formula_sum 'C12 H14 Cu1 N4 O5'
_cod_database_code 4327629

loop_
_symmetry_equiv_pos_as_xyz
x,y,z
-x,y,-z
1/2+x,1/2+y,z
1/2-x,1/2+y,-z

loop_
_atom_site_aniso_label
_atom_site_aniso_U_11
_atom_site_aniso_U_22
_atom_site_aniso_U_33
_atom_site_aniso_U_23
_atom_site_aniso_U_13
_atom_site_aniso_U_12
Cu1 0.0157(4) 0.0177(4) 0.0163(4) 0.0000 0.0055(2) 0.0000
O1 0.0264(12) 0.0104(14) 0.0221(12) 0.0080(22) 0.0078(10) 0.0032(22)
O2 0.0470(22) 0.0171(17) 0.0267(17) -0.0020(15) 0.0165(15) 0.0050(17)
O3 0.0500(36) 0.0204(24) 0.0271(26) 0.0000 0.0130(25) 0.0000
N1 0.0187(15) 0.0213(32) 0.0208(16) -0.0019(14) 0.0069(13) -0.0008(14)
N7 0.0177(18) 0.0242(21) 0.0417(26) -0.0054(20) 0.0039(17) 0.0016(16)
C1 0.0173(17) 0.0158(20) 0.0169(20) 0.0044(16) 0.0022(15) 0.0021(15)
C2 0.0277(24) 0.0229(25) 0.0242(21) -0.0078(20) 0.0062(18) 0.0048(20)
C3 0.0276(25) 0.0261(23) 0.0278(22) -0.0071(20) 0.0064(21) -0.0016(21)
C4 0.0178(21) 0.0226(27) 0.0207(20) 0.0010(18) 0.0053(18) -0.0010(18)
C5 0.0237(22) 0.0191(21) 0.0328(24) -0.0069(18) 0.0085(18) -0.0012(17)
C6 0.0238(22) 0.0216(22) 0.0251(21) -0.0031(18) 0.0043(17) -0.0031(18)

loop_
_atom_site_label
_atom_site_type_symbol
_atom_site_fract_x
_atom_site_fract_y
_atom_site_fract_z
_atom_site_U_iso_or_equiv
_atom_site_thermal_displace_type
_atom_site_occupancy
_atom_site_calc_flag
Cu1 Cu 0.00000 0.00347 0.00000 0.0164(2) Uani 1 d
O1 O -0.0111(2) 0.0143(7) 0.2869(5) 0.0196(7) Uani 1 d
O2 O 0.0227(3) -0.3260(7) 0.3225(6) 0.0291(10) Uani 1 d
O3 O 0.00000 0.3677(6) 0.00000 0.0321(18) Uani 1 d
N1 N 0.1242(3) -0.0312(7) 0.1182(7) 0.0200(12) Uani 1 d
N7 N 0.3828(3) -0.1381(7) 0.3711(8) 0.0291(13) Uani 1 d
C1 C 0.0037(3) -0.1578(8) 0.3878(7) 0.0175(11) Uani 1 d
C2 C 0.1756(3) 0.1095(8) 0.2460(7) 0.0254(14) Uani 1 d
C3 C 0.2611(4) 0.0820(9) 0.3366(8) 0.0280(14) Uani 1 d
C4 C 0.2994(3) -0.1039(8) 0.2915(7) 0.0208(14) Uani 1 d
C5 C 0.2454(3) -0.2512(8) 0.1594(8) 0.0254(12) Uani 1 d
C6 C 0.1606(3) -0.2082(8) 0.0774(7) 0.0244(12) Uani 1 d
H2 H 0.150(4) 0.246(8) 0.274(7) 0.037(14) Uiso 1 d
H3 H 0.296(4) 0.188(8) 0.433(7) 0.028(14) Uiso 1 d
H5 H 0.269(4) -0.386(8) 0.128(7) 0.047(17) Uiso 1 d
H6 H 0.124(4) -0.312(7) -0.020(6) 0.031(16) Uiso 1 d
H71 H 0.408(5) -0.258(9) 0.339(9) 0.044(19) Uiso 1 d
H72 H 0.419(3) -0.040(7) 0.455(6) 0.038(16) Uiso 1 d
H31 H 0.007(5) 0.458(8) 0.130(7) 0.037(14) Uiso 1 d

loop_
_atom_type_symbol
_atom_type_description
_atom_type_scat_dispersion_real
_atom_type_scat_dispersion_imag
_atom_type_scat_source
O O 0.0106 0.0060 'International Tables Vol C Tables 4.2.6.8 and 6.1.1.4'
N N 0.0061 0.0033 'International Tables Vol C Tables 4.2.6.8 and 6.1.1.4'
Cu Cu 0.3201 1.2651 'International Tables Vol C Tables 4.2.6.8 and 6.1.1.4'
H H 0.0000 0.0000 'International Tables Vol C Tables 4.2.6.8 and 6.1.1.4'
C C 0.0033 0.0016 'International Tables Vol C Tables 4.2.6.8 and 6.1.1.4'

loop_
_geom_angle_atom_site_label_1
_geom_angle_atom_site_label_2
_geom_angle_atom_site_label_3
_geom_angle
_geom_angle_site_symmetry_1
_geom_angle_site_symmetry_3
O1 Cu1 O3 88.0(1) . .
O1 Cu1 N1 90.7(2) . .
O1 Cu1 O1 176.1(2) . 2_555
O1 Cu1 N1 89.7(2) . 2_555
O3 Cu1 N1 96.4(1) . .
O1 Cu1 O3 88.0(1) 2_555 .
O3 Cu1 N1 96.4(1) . 2_555
O1 Cu1 N1 89.7(2) 2_555 .
N1 Cu1 N1 167.2(2) . 2_555
O1 Cu1 N1 90.7(2) 2_555 2_555
Cu1 O1 C1 115.3(3) . .
Cu1 N1 C2 123.9(4) . .
Cu1 N1 C6 119.3(4) . .
C2 N1 C6 116.7(5) . .
O1 C1 O2 125.6(4) . .
O1 C1 C1 117.4(4) . 2_556
O2 C1 C1 117.0(4) . 2_556
N1 C2 C3 124.3(5) . .
C2 C3 C4 118.8(5) . .
N7 C4 C3 121.8(5) . .
N7 C4 C5 121.6(5) . .
C3 C4 C5 116.7(5) . .
C4 C5 C6 119.8(5) . .
N1 C6 C5 123.7(5) . .
Cu1 O3 H31 124(3) . .
Cu1 O3 H31 124(3) . 2_555
H31 O3 H31 112(4) . 2_555
C4 N7 H71 122(5) . .
C4 N7 H72 122(3) . .
H71 N7 H72 116(6) . .
N1 C2 H2 118(3) . .
C3 C2 H2 118(3) . .
C2 C3 H3 121(4) . .
C4 C3 H3 120(4) . .
C4 C5 H5 120(4) . .
C6 C5 H5 121(4) . .
N1 C6 H6 118(4) . .
C5 C6 H6 118(4) . .

loop_
_geom_bond_atom_site_label_1
_geom_bond_atom_site_label_2
_geom_bond_distance
_geom_bond_site_symmetry_2
Cu1 O1 2.004(3) .
Cu1 O3 2.315(4) .
Cu1 N1 1.983(5) .
Cu1 O1 2.004(3) 2_555
Cu1 N1 1.983(5) 2_555
O1 C1 1.272(6) .
O2 C1 1.235(7) .
C1 C1 1.558(7) 2_556
N1 C2 1.348(7) .
N1 C6 1.346(7) .
C2 C3 1.374(8) .
C3 C4 1.420(8) .
C4 C5 1.408(7) .
N7 C4 1.341(7) .
C5 C6 1.374(7) .
O3 H31 1.02(5) .
N7 H71 0.93(7) .
N7 H72 0.93(4) .
C2 H2 1.01(6) .
C3 H3 0.99(5) .
C5 H5 0.99(6) .
C6 H6 0.99(5) .

loop_
_geom_torsion_atom_site_label_1
_geom_torsion_atom_site_label_2
_geom_torsion_atom_site_label_3
_geom_torsion_atom_site_label_4
_geom_torsion
_geom_torsion_site_symmetry_1
_geom_torsion_site_symmetry_3
_geom_torsion_site_symmetry_4
O3 Cu1 O1 C1 -165.6(3) . . .
N1 Cu1 O1 C1 -69.2(4) . . .
N1 Cu1 O1 C1 98.1(4) 2_555 . .
O1 Cu1 N1 C2 -59.8(4) . . .
O1 Cu1 N1 C6 117.5(4) . . .
O3 Cu1 N1 C2 28.3(4) . . .
O3 Cu1 N1 C6 -154.4(4) . . .
O1 Cu1 N1 C2 116.3(4) 2_555 . .
O1 Cu1 N1 C6 -66.4(4) 2_555 . .
Cu1 O1 C1 O2 -1.0(7) . . .
Cu1 O1 C1 C1 179.8(4) . . 2_556
C2 N1 C6 C5 0.5(7) . . .
Cu1 N1 C2 C3 176.7(4) . . .
C6 N1 C2 C3 -0.6(8) . . .
Cu1 N1 C6 C5 -177.0(4) . . .
O1 C1 C1 O2 152.1(5) . 2_556 2_556
O2 C1 C1 O1 152.1(5) . 2_556 2_556
O1 C1 C1 O1 -28.6(7) . 2_556 2_556
O2 C1 C1 O2 -27.3(7) . 2_556 2_556
N1 C2 C3 C4 1.3(8) . . .
C2 C3 C4 C5 -1.7(7) . . .
C2 C3 C4 N7 178.5(5) . . .
N7 C4 C5 C6 -178.6(5) . . .
C3 C4 C5 C6 1.6(7) . . .
C4 C5 C6 N1 -1.1(8) . . .
